data_7058285
loop_
_publ_author_name
'Wang, Wen-Min'
'Li, Xian-Zhen'
'Zhang, Li'
'Chen, Jia-Li'
'Wang, Jun-Hua'
'Wu, Zhi-Lei'
'Cui, Jian-Zhong'

_publ_section_title
;
 A series of [2 \\times 2] square grid LnIII4 clusters: a large
 magnetocaloric effect and single-molecule-magnet behavior
;
_journal_issue 19
_journal_name_full 'New Journal of Chemistry'
_journal_page_first 7419
_journal_paper_doi 10.1039/C8NJ04454F
_journal_volume 43
_journal_year 2019
_chemical_formula_moiety 'C60 H56 Gd4 N12 O16, 4(C H4 O)'
_chemical_formula_sum 'C64 H72 Gd4 N12 O20'
_chemical_formula_weight 1958.33
_space_group_crystal_system monoclinic
_space_group_IT_number 15
_space_group_name_Hall '-C 2yc'
_space_group_name_H-M_alt 'C 1 2/c 1'
_symmetry_space_group_name_Hall '-C 2yc'
_symmetry_space_group_name_H-M 'C 1 2/c 1'
_atom_sites_solution_hydrogens mixed
_atom_sites_solution_primary iterative
_audit_creation_date 2019-02-24
_audit_creation_method
;
Olex2 1.2
(compiled 2018.05.29 svn.r3508 for OlexSys, GUI svn.r5506)
;
_audit_update_record
;
2019-04-08 deposited with the CCDC.    2019-04-09 downloaded from the CCDC.
;
_cell_angle_alpha 90
_cell_angle_beta 110.0660(10)
_cell_angle_gamma 90
_cell_formula_units_Z 4
_cell_length_a 28.4296(10)
_cell_length_b 8.4017(3)
_cell_length_c 30.5551(10)
_cell_measurement_reflns_used 9991
_cell_measurement_temperature 150(2)
_cell_measurement_theta_max 26.32
_cell_measurement_theta_min 2.54
_cell_volume 6855.3(4)
_computing_cell_refinement 'SAINT v8.37A (Bruker, 2015)'
_computing_data_reduction 'SAINT v8.37A (Bruker, 2015)'
_computing_molecular_graphics 'Olex2 (Dolomanov et al., 2009)'
_computing_publication_material 'Olex2 (Dolomanov et al., 2009)'
_computing_structure_refinement 'XL (Sheldrick, 2008)'
_computing_structure_solution
;
Superflip (Palatinus & Chapuis, 2007;Palatinus & van der Lee, 2008;
Palatinus et al., 2012)
;
_diffrn_ambient_temperature 150.0
_diffrn_measured_fraction_theta_full 0.999
_diffrn_measured_fraction_theta_max 0.999
_diffrn_measurement_device_type 'Bruker APEX-II CCD'
_diffrn_measurement_method '\f and \w scans'
_diffrn_radiation_type MoK\a
_diffrn_radiation_wavelength 0.71073
_diffrn_reflns_av_R_equivalents 0.0605
_diffrn_reflns_av_unetI/netI 0.0401
_diffrn_reflns_Laue_measured_fraction_full 0.999
_diffrn_reflns_Laue_measured_fraction_max 0.999
_diffrn_reflns_limit_h_max 34
_diffrn_reflns_limit_h_min -34
_diffrn_reflns_limit_k_max 10
_diffrn_reflns_limit_k_min -10
_diffrn_reflns_limit_l_max 37
_diffrn_reflns_limit_l_min -37
_diffrn_reflns_number 40689
_diffrn_reflns_point_group_measured_fraction_full 0.999
_diffrn_reflns_point_group_measured_fraction_max 0.999
_diffrn_reflns_theta_full 25.242
_diffrn_reflns_theta_max 26.021
_diffrn_reflns_theta_min 2.414
_diffrn_standards_number 0
_exptl_absorpt_coefficient_mu 3.902
_exptl_absorpt_correction_T_max 0.7454
_exptl_absorpt_correction_T_min 0.5161
_exptl_absorpt_correction_type multi-scan
_exptl_absorpt_process_details
;
SADABS-2016/2 (Bruker,2016/2) was used for absorption correction.
wR2(int) was 0.0851 before and 0.0609 after correction.
The Ratio of minimum to maximum transmission is 0.6924.
The \l/2 correction factor is Not present.
;
_exptl_crystal_colour colorless
_exptl_crystal_density_diffrn 1.897
_exptl_crystal_description block
_exptl_crystal_F_000 3824
_exptl_crystal_size_max 0.32
_exptl_crystal_size_mid 0.25
_exptl_crystal_size_min 0.13
_refine_diff_density_max 1.154
_refine_diff_density_min -1.199
_refine_diff_density_rms 0.155
_refine_ls_extinction_method none
_refine_ls_goodness_of_fit_ref 1.045
_refine_ls_hydrogen_treatment mixed
_refine_ls_matrix_type full
_refine_ls_number_parameters 464
_refine_ls_number_reflns 6748
_refine_ls_number_restraints 16
_refine_ls_restrained_S_all 1.054
_refine_ls_R_factor_all 0.0543
_refine_ls_R_factor_gt 0.0330
_refine_ls_shift/su_max 0.003
_refine_ls_shift/su_mean 0.000
_refine_ls_structure_factor_coef Fsqd
_refine_ls_weighting_details 'w=1/[\s^2^(Fo^2^)+(0.0319P)^2^+51.5849P] where P=(Fo^2^+2Fc^2^)/3'
_refine_ls_weighting_scheme calc
_refine_ls_wR_factor_gt 0.0701
_refine_ls_wR_factor_ref 0.0796
_reflns_Friedel_coverage 0.000
_reflns_number_gt 5300
_reflns_number_total 6748
_reflns_threshold_expression 'I > 2\s(I)'
_cod_data_source_file c8nj04454f2.cif
_cod_data_source_block 1
_cod_depositor_comments 'Adding full bibliography for 7058283--7058286.cif.'
_cod_database_code 7058285
_shelx_shelxl_version_number 2016/6
_shelx_space_group_comment
;
The symmetry employed for this shelxl refinement is uniquely defined
by the following loop, which should always be used as a source of
symmetry information in preference to the above space-group names.
They are only intended as comments.
;
_shelx_estimated_absorpt_t_max 0.631
_shelx_estimated_absorpt_t_min 0.368
_olex2_refinement_description
;
1. Fixed Uiso
 At 1.2 times of:
  All C(H) groups, All C(H,H) groups
 At 1.5 times of:
  All C(H,H,H) groups, All O(H) groups
2. Restrained distances
 O4-H4
 0.87 with sigma of 0.01
 O1-H1
 0.85 with sigma of 0.02
 C15-H4
 1.895697 with sigma of 0.02
 Gd1-H4
 3.07824 with sigma of 0.02
3. Uiso/Uaniso restraints and constraints
O10 \\sim C32: within 2A with sigma of 0.01 and sigma for terminal atoms of 0.02
Uanis(C32) \\sim Ueq: with sigma of 0.01 and sigma for terminal atoms of 0.02
4.a Secondary CH2 refined with riding coordinates:
 C15(H15A,H15B), C1(H1A,H1B)
4.b Aromatic/amide H refined with riding coordinates:
 C24(H24), C25(H25), C10(H10), C12(H12), C13(H13), C26(H26), C22(H22), C5(H5),
 C19(H19), C8(H8), C27(H27), C4(H4A), C17(H17), C3(H3), C11(H11), C18(H18)
4.c Idealised Me refined as rotating group:
 C30(H30A,H30B,H30C), C31(H31A,H31B,H31C), C29(H29A,H29B,H29C), C32(H32A,H32B,
 H32C)
4.d Idealised tetrahedral OH refined as rotating group:
 O9(H9), O10(H10A)
;
_olex2_submission_special_instructions 'No special instructions were received'

loop_
_space_group_symop_operation_xyz
'x, y, z'
'-x, y, -z+1/2'
'x+1/2, y+1/2, z'
'-x+1/2, y+1/2, -z+1/2'
'-x, -y, -z'
'x, -y, z-1/2'
'-x+1/2, -y+1/2, -z'
'x+1/2, -y+1/2, z-1/2'

loop_
_atom_site_label
_atom_site_type_symbol
_atom_site_fract_x
_atom_site_fract_y
_atom_site_fract_z
_atom_site_U_iso_or_equiv
_atom_site_adp_type
_atom_site_occupancy
_atom_site_site_symmetry_order
_atom_site_calc_flag
_atom_site_refinement_flags_posn
_atom_site_refinement_flags_adp
Gd1 Gd 0.58925(2) 0.23965(3) 0.82292(2) 0.01796(8) Uani 1 1 d D .
Gd2 Gd 0.55069(2) 0.20799(3) 0.68783(2) 0.01859(8) Uani 1 1 d . .
O4 O 0.61335(15) 0.3705(5) 0.90096(13) 0.0295(9) Uani 1 1 d D .
H4 H 0.5938(14) 0.365(5) 0.9178(12) 0.044 Uiso 1 1 d DR .
O7 O 0.51503(12) 0.3720(4) 0.81443(12) 0.0196(8) Uani 1 1 d . .
O3 O 0.67443(13) 0.1921(4) 0.83901(12) 0.0254(8) Uani 1 1 d . .
O6 O 0.54151(14) 0.2528(4) 0.61011(12) 0.0270(9) Uani 1 1 d . .
O1 O 0.37077(14) 0.0707(5) 0.80675(14) 0.0273(9) Uani 1 1 d D .
O5 O 0.59221(13) 0.3709(4) 0.75435(11) 0.0204(8) Uani 1 1 d . .
O8 O 0.56663(13) 0.0769(4) 0.75835(11) 0.0208(8) Uani 1 1 d . .
O9 O 0.70255(15) 0.0907(6) 0.77063(14) 0.0426(11) Uani 1 1 d . .
H9 H 0.694219 0.120405 0.793189 0.064 Uiso 1 1 calc GR .
O2 O 0.52968(13) 0.0789(4) 0.84131(12) 0.0206(8) Uani 1 1 d . .
C24 C 0.6542(2) 0.3459(8) 0.5819(2) 0.0371(15) Uani 1 1 d . .
H24 H 0.683609 0.409063 0.593093 0.044 Uiso 1 1 calc R .
N6 N 0.61366(17) 0.4212(5) 0.68089(15) 0.0241(10) Uani 1 1 d . .
C6 C 0.49997(19) -0.1202(6) 0.88015(17) 0.0206(11) Uani 1 1 d . .
O10 O 0.54738(17) 0.3601(7) 0.94125(15) 0.0515(13) Uani 1 1 d . U
H10A H 0.520039 0.319666 0.924674 0.077 Uiso 1 1 calc GR .
N2 N 0.58771(17) -0.0721(5) 0.89827(15) 0.0249(10) Uani 1 1 d . .
N5 N 0.63771(17) 0.5213(5) 0.71920(15) 0.0256(10) Uani 1 1 d . .
C9 C 0.70998(19) 0.1083(6) 0.91837(18) 0.0235(12) Uani 1 1 d . .
C25 C 0.6443(3) 0.2586(9) 0.5405(2) 0.0473(18) Uani 1 1 d . .
H25 H 0.667066 0.261317 0.523871 0.057 Uiso 1 1 calc R .
C21 C 0.62348(19) 0.4833(6) 0.75410(18) 0.0214(11) Uani 1 1 d . .
C28 C 0.5756(2) 0.2513(7) 0.58948(18) 0.0273(13) Uani 1 1 d . .
N1 N 0.45441(16) -0.0655(5) 0.85485(14) 0.0214(10) Uani 1 1 d . .
C20 C 0.64776(19) 0.5688(6) 0.79865(18) 0.0206(11) Uani 1 1 d . .
C10 C 0.7518(2) 0.1084(7) 0.95954(19) 0.0295(13) Uani 1 1 d . .
H10 H 0.751082 0.045766 0.985192 0.035 Uiso 1 1 calc R .
C12 C 0.7950(2) 0.2865(7) 0.9260(2) 0.0332(14) Uani 1 1 d . .
H12 H 0.823403 0.350655 0.928920 0.040 Uiso 1 1 calc R .
C13 C 0.7552(2) 0.2837(7) 0.8841(2) 0.0297(13) Uani 1 1 d . .
H13 H 0.757358 0.342712 0.858303 0.036 Uiso 1 1 calc R .
C26 C 0.6009(3) 0.1688(9) 0.5241(2) 0.0462(18) Uani 1 1 d . .
H26 H 0.594332 0.108714 0.496311 0.055 Uiso 1 1 calc R .
N3 N 0.62228(16) 0.0268(5) 0.88758(15) 0.0223(10) Uani 1 1 d . .
C22 C 0.6351(2) 0.4277(7) 0.64977(19) 0.0284(13) Uani 1 1 d . .
H22 H 0.663017 0.497203 0.655957 0.034 Uiso 1 1 calc R .
N4 N 0.63580(15) 0.5116(5) 0.83469(14) 0.0205(9) Uani 1 1 d . .
C15 C 0.6432(2) 0.5092(7) 0.91577(19) 0.0324(14) Uani 1 1 d D .
H15A H 0.673298 0.483112 0.942871 0.039 Uiso 1 1 calc R .
H15B H 0.623880 0.591277 0.925600 0.039 Uiso 1 1 calc R .
C5 C 0.5067(2) -0.2467(6) 0.91110(19) 0.0273(12) Uani 1 1 d . .
H5 H 0.539228 -0.286020 0.927955 0.033 Uiso 1 1 calc R .
C19 C 0.6816(2) 0.6916(7) 0.8040(2) 0.0297(13) Uani 1 1 d . .
H19 H 0.688182 0.732835 0.777731 0.036 Uiso 1 1 calc R .
C14 C 0.71215(19) 0.1952(6) 0.87923(18) 0.0237(12) Uani 1 1 d . .
C8 C 0.6664(2) 0.0194(6) 0.91855(18) 0.0247(12) Uani 1 1 d . .
H8 H 0.670730 -0.051099 0.943957 0.030 Uiso 1 1 calc R .
C27 C 0.5668(2) 0.1647(8) 0.5477(2) 0.0363(15) Uani 1 1 d . .
H27 H 0.537171 0.102841 0.535624 0.044 Uiso 1 1 calc R .
C4 C 0.4644(2) -0.3139(7) 0.9166(2) 0.0338(14) Uani 1 1 d . .
H4A H 0.467522 -0.401746 0.936976 0.041 Uiso 1 1 calc R .
C7 C 0.5422(2) -0.0337(6) 0.87251(17) 0.0207(11) Uani 1 1 d . .
C23 C 0.6208(2) 0.3403(7) 0.60689(18) 0.0272(13) Uani 1 1 d . .
C17 C 0.6951(2) 0.6908(7) 0.8848(2) 0.0299(13) Uani 1 1 d . .
H17 H 0.712310 0.727600 0.915534 0.036 Uiso 1 1 calc R .
C3 C 0.4179(2) -0.2519(6) 0.8923(2) 0.0285(13) Uani 1 1 d . .
H3 H 0.388775 -0.292657 0.896936 0.034 Uiso 1 1 calc R .
C16 C 0.6588(2) 0.5733(6) 0.87700(18) 0.0232(12) Uani 1 1 d . .
C2 C 0.4141(2) -0.1293(6) 0.86097(18) 0.0248(12) Uani 1 1 d . .
C11 C 0.7938(2) 0.1974(8) 0.9636(2) 0.0354(14) Uani 1 1 d . .
H11 H 0.821584 0.197394 0.991869 0.042 Uiso 1 1 calc R .
C18 C 0.7059(2) 0.7539(7) 0.8478(2) 0.0352(14) Uani 1 1 d . .
H18 H 0.729425 0.838037 0.852205 0.042 Uiso 1 1 calc R .
C1 C 0.3645(2) -0.0636(7) 0.8324(2) 0.0305(13) Uani 1 1 d . .
H1A H 0.344877 -0.146230 0.810664 0.037 Uiso 1 1 calc R .
H1B H 0.345720 -0.032103 0.852980 0.037 Uiso 1 1 calc R .
C30 C 0.5679(3) -0.0911(7) 0.7626(2) 0.0417(16) Uani 1 1 d . .
H30A H 0.593800 -0.133901 0.751374 0.063 Uiso 1 1 calc GR .
H30B H 0.535268 -0.135098 0.743926 0.063 Uiso 1 1 calc GR .
H30C H 0.575602 -0.120409 0.795328 0.063 Uiso 1 1 calc GR .
C31 C 0.7350(3) 0.2075(11) 0.7617(2) 0.061(2) Uani 1 1 d . .
H31A H 0.729952 0.209180 0.728318 0.092 Uiso 1 1 calc GR .
H31B H 0.769947 0.180317 0.779275 0.092 Uiso 1 1 calc GR .
H31C H 0.727322 0.312572 0.771407 0.092 Uiso 1 1 calc GR .
C29 C 0.5108(2) 0.5407(7) 0.8128(2) 0.0414(16) Uani 1 1 d . .
H29A H 0.532612 0.585646 0.842439 0.062 Uiso 1 1 calc GR .
H29B H 0.476041 0.571094 0.807563 0.062 Uiso 1 1 calc GR .
H29C H 0.520962 0.581631 0.787356 0.062 Uiso 1 1 calc GR .
C32 C 0.5643(4) 0.2843(16) 0.9824(3) 0.118(4) Uani 1 1 d . U
H32A H 0.576264 0.178158 0.978095 0.176 Uiso 1 1 calc GR .
H32B H 0.537076 0.274296 0.995103 0.176 Uiso 1 1 calc GR .
H32C H 0.591848 0.345290 1.004182 0.176 Uiso 1 1 calc GR .
H1 H 0.348(2) 0.080(9) 0.7808(14) 0.07(3) Uiso 1 1 d D .

loop_
_atom_site_aniso_label
_atom_site_aniso_U_11
_atom_site_aniso_U_22
_atom_site_aniso_U_33
_atom_site_aniso_U_23
_atom_site_aniso_U_13
_atom_site_aniso_U_12
Gd1 0.01588(14) 0.02294(14) 0.01458(13) 0.00146(10) 0.00462(10) -0.00122(10)
Gd2 0.01713(14) 0.02341(14) 0.01498(13) -0.00058(10) 0.00521(10) 0.00070(10)
O4 0.037(2) 0.032(2) 0.021(2) -0.0035(17) 0.0129(17) -0.0085(18)
O7 0.0153(19) 0.0175(18) 0.027(2) 0.0030(15) 0.0080(15) 0.0012(14)
O3 0.021(2) 0.034(2) 0.0206(19) 0.0041(16) 0.0058(16) 0.0029(16)
O6 0.029(2) 0.033(2) 0.0177(19) 0.0014(16) 0.0073(16) 0.0018(17)
O1 0.022(2) 0.031(2) 0.028(2) 0.0046(17) 0.0067(18) -0.0069(17)
O5 0.023(2) 0.0208(19) 0.0167(18) -0.0023(14) 0.0052(15) -0.0052(15)
O8 0.025(2) 0.0166(18) 0.0177(18) 0.0011(14) 0.0041(15) 0.0005(15)
O9 0.024(2) 0.076(3) 0.029(2) -0.011(2) 0.0101(19) -0.002(2)
O2 0.0174(19) 0.0184(18) 0.025(2) 0.0082(15) 0.0063(15) 0.0017(14)
C24 0.042(4) 0.050(4) 0.024(3) 0.000(3) 0.017(3) 0.007(3)
N6 0.031(3) 0.025(2) 0.021(2) -0.0008(19) 0.013(2) -0.004(2)
C6 0.024(3) 0.020(3) 0.018(3) -0.002(2) 0.007(2) -0.004(2)
O10 0.032(3) 0.093(4) 0.028(2) -0.014(2) 0.007(2) -0.016(3)
N2 0.023(3) 0.026(2) 0.026(2) 0.0037(19) 0.008(2) -0.0031(19)
N5 0.027(3) 0.028(3) 0.023(2) -0.002(2) 0.010(2) -0.006(2)
C9 0.019(3) 0.026(3) 0.026(3) -0.004(2) 0.008(2) -0.001(2)
C25 0.051(5) 0.070(5) 0.030(4) -0.011(3) 0.025(3) 0.010(4)
C21 0.018(3) 0.023(3) 0.026(3) 0.003(2) 0.010(2) -0.003(2)
C28 0.031(3) 0.036(3) 0.015(3) 0.008(2) 0.009(2) 0.011(3)
N1 0.022(2) 0.024(2) 0.019(2) -0.0018(18) 0.0074(19) -0.0032(19)
C20 0.018(3) 0.023(3) 0.021(3) 0.000(2) 0.006(2) 0.000(2)
C10 0.028(3) 0.036(3) 0.021(3) -0.005(2) 0.004(2) -0.006(3)
C12 0.020(3) 0.044(4) 0.036(3) -0.012(3) 0.010(3) -0.007(3)
C13 0.029(3) 0.033(3) 0.030(3) 0.001(3) 0.013(3) -0.001(3)
C26 0.060(5) 0.062(5) 0.019(3) 0.000(3) 0.016(3) 0.026(4)
N3 0.019(2) 0.024(2) 0.023(2) 0.0025(19) 0.005(2) -0.0010(18)
C22 0.027(3) 0.031(3) 0.029(3) 0.007(2) 0.012(3) -0.002(2)
N4 0.016(2) 0.021(2) 0.023(2) -0.0021(18) 0.0043(18) -0.0005(17)
C15 0.040(4) 0.038(3) 0.018(3) -0.004(2) 0.008(3) -0.011(3)
C5 0.032(3) 0.023(3) 0.026(3) 0.005(2) 0.009(3) -0.001(2)
C19 0.024(3) 0.034(3) 0.032(3) 0.000(3) 0.011(3) -0.007(2)
C14 0.017(3) 0.030(3) 0.020(3) -0.004(2) 0.003(2) 0.005(2)
C8 0.033(3) 0.025(3) 0.018(3) 0.004(2) 0.010(2) 0.004(2)
C27 0.040(4) 0.041(4) 0.025(3) 0.000(3) 0.007(3) 0.009(3)
C4 0.042(4) 0.025(3) 0.038(3) 0.008(3) 0.019(3) -0.007(3)
C7 0.025(3) 0.019(3) 0.018(3) 0.001(2) 0.006(2) 0.002(2)
C23 0.029(3) 0.037(3) 0.020(3) 0.006(2) 0.015(2) 0.010(3)
C17 0.030(3) 0.026(3) 0.027(3) -0.008(2) 0.002(2) -0.003(2)
C3 0.033(3) 0.028(3) 0.031(3) 0.001(2) 0.018(3) -0.007(2)
C16 0.020(3) 0.026(3) 0.022(3) -0.006(2) 0.005(2) -0.002(2)
C2 0.025(3) 0.028(3) 0.020(3) -0.007(2) 0.008(2) -0.011(2)
C11 0.019(3) 0.052(4) 0.029(3) -0.004(3) 0.001(2) -0.002(3)
C18 0.032(3) 0.034(3) 0.040(4) -0.010(3) 0.013(3) -0.016(3)
C1 0.021(3) 0.037(3) 0.033(3) 0.006(3) 0.009(3) -0.010(2)
C30 0.064(5) 0.023(3) 0.036(4) 0.001(3) 0.014(3) -0.003(3)
C31 0.028(4) 0.118(7) 0.038(4) -0.008(4) 0.010(3) -0.018(4)
C29 0.042(4) 0.022(3) 0.066(5) 0.002(3) 0.027(4) 0.002(3)
C32 0.058(6) 0.231(11) 0.054(5) 0.052(6) 0.007(4) -0.042(6)

loop_
_atom_type_symbol
_atom_type_description
_atom_type_scat_dispersion_real
_atom_type_scat_dispersion_imag
_atom_type_scat_source
C C 0.0033 0.0016 'International Tables Vol C Tables 4.2.6.8 and 6.1.1.4'
H H 0.0000 0.0000 'International Tables Vol C Tables 4.2.6.8 and 6.1.1.4'
Gd Gd -0.1653 3.9035 'International Tables Vol C Tables 4.2.6.8 and 6.1.1.4'
N N 0.0061 0.0033 'International Tables Vol C Tables 4.2.6.8 and 6.1.1.4'
O O 0.0106 0.0060 'International Tables Vol C Tables 4.2.6.8 and 6.1.1.4'

loop_
_geom_angle_atom_site_label_1
_geom_angle_atom_site_label_2
_geom_angle_atom_site_label_3
_geom_angle
_geom_angle_site_symmetry_1
_geom_angle_site_symmetry_3
O4 Gd1 Gd2 92.76(9) . 2_656
O4 Gd1 N3 70.54(13) . .
O4 Gd1 N4 61.44(13) . .
O7 Gd1 Gd2 32.63(8) . 2_656
O7 Gd1 O4 80.61(13) . .
O7 Gd1 O3 160.71(13) . .
O7 Gd1 O5 89.15(12) . .
O7 Gd1 O2 66.69(11) . .
O7 Gd1 N3 119.60(13) . .
O7 Gd1 N4 89.69(12) . .
O3 Gd1 Gd2 164.55(9) . 2_656
O3 Gd1 O4 87.10(13) . .
O3 Gd1 O5 85.28(12) . .
O3 Gd1 O2 128.63(12) . .
O3 Gd1 N3 69.08(13) . .
O3 Gd1 N4 71.32(13) . .
O5 Gd1 Gd2 107.44(8) . 2_656
O5 Gd1 O4 123.50(12) . .
O5 Gd1 N3 150.81(13) . .
O5 Gd1 N4 63.12(12) . .
O8 Gd1 Gd2 84.84(9) . 2_656
O8 Gd1 O4 169.49(12) . .
O8 Gd1 O7 102.29(12) . .
O8 Gd1 O3 92.49(12) . .
O8 Gd1 O5 66.88(12) . .
O8 Gd1 O2 81.55(12) . .
O8 Gd1 N3 99.50(13) . .
O8 Gd1 N4 128.24(13) . .
O2 Gd1 Gd2 35.93(8) . 2_656
O2 Gd1 O4 90.49(12) . .
O2 Gd1 O5 135.20(12) . .
O2 Gd1 N3 61.91(12) . .
O2 Gd1 N4 146.60(13) . .
N3 Gd1 Gd2 96.31(10) . 2_656
N3 Gd1 N4 117.81(13) . .
N4 Gd1 Gd2 121.92(9) . 2_656
O7 Gd2 O6 93.82(12) 2_656 .
O7 Gd2 O1 170.95(13) 2_656 2_656
O7 Gd2 O5 80.93(12) 2_656 .
O7 Gd2 O8 102.10(12) 2_656 .
O7 Gd2 O2 66.48(11) 2_656 2_656
O7 Gd2 N6 99.22(13) 2_656 .
O7 Gd2 N1 127.12(13) 2_656 2_656
O6 Gd2 O1 85.78(13) . 2_656
O6 Gd2 O5 128.48(12) . .
O6 Gd2 O2 86.30(13) . 2_656
O6 Gd2 N6 69.13(13) . .
O6 Gd2 N1 70.54(13) . 2_656
O1 Gd2 N6 72.18(14) 2_656 .
O1 Gd2 N1 61.20(13) 2_656 2_656
O5 Gd2 O1 92.23(12) . 2_656
O5 Gd2 O2 134.37(11) . 2_656
O5 Gd2 N6 61.45(12) . .
O5 Gd2 N1 148.11(12) . 2_656
O8 Gd2 O6 160.19(12) . .
O8 Gd2 O1 80.33(13) . 2_656
O8 Gd2 O5 66.53(12) . .
O8 Gd2 O2 89.30(12) . 2_656
O8 Gd2 N6 118.91(13) . .
O8 Gd2 N1 90.33(12) . 2_656
O2 Gd2 O1 122.45(12) 2_656 2_656
O2 Gd2 N6 151.12(13) 2_656 .
O2 Gd2 N1 62.46(12) 2_656 2_656
N6 Gd2 N1 119.13(13) . 2_656
C15 O4 Gd1 127.1(3) . .
Gd2 O7 Gd1 114.47(14) 2_656 .
C29 O7 Gd1 122.9(3) . .
C29 O7 Gd2 122.5(3) . 2_656
C14 O3 Gd1 130.0(3) . .
C28 O6 Gd2 129.7(3) . .
C1 O1 Gd2 128.1(3) . 2_656
Gd1 O5 Gd2 108.90(13) . .
C21 O5 Gd1 124.7(3) . .
C21 O5 Gd2 123.3(3) . .
Gd1 O8 Gd2 114.92(14) . .
C30 O8 Gd1 121.5(3) . .
C30 O8 Gd2 123.2(3) . .
Gd1 O2 Gd2 108.62(13) . 2_656
C7 O2 Gd1 123.2(3) . .
C7 O2 Gd2 125.7(3) . 2_656
C25 C24 C23 120.5(6) . .
N5 N6 Gd2 119.7(3) . .
C22 N6 Gd2 127.0(4) . .
C22 N6 N5 111.5(4) . .
N1 C6 C5 122.3(5) . .
N1 C6 C7 114.4(4) . .
C5 C6 C7 123.3(5) . .
C7 N2 N3 109.9(4) . .
C21 N5 N6 109.5(4) . .
C10 C9 C14 119.1(5) . .
C10 C9 C8 117.3(5) . .
C14 C9 C8 123.5(5) . .
C26 C25 C24 119.2(6) . .
O5 C21 N5 126.0(5) . .
O5 C21 C20 116.8(4) . .
N5 C21 C20 117.1(5) . .
O6 C28 C27 120.1(5) . .
O6 C28 C23 122.1(5) . .
C27 C28 C23 117.8(5) . .
C6 N1 Gd2 117.7(3) . 2_656
C2 N1 Gd2 121.2(4) . 2_656
C2 N1 C6 119.1(5) . .
N4 C20 C21 114.1(4) . .
N4 C20 C19 122.0(5) . .
C19 C20 C21 123.8(5) . .
C11 C10 C9 121.5(5) . .
C11 C12 C13 120.9(6) . .
C12 C13 C14 120.9(5) . .
C25 C26 C27 121.2(6) . .
N2 N3 Gd1 119.0(3) . .
C8 N3 Gd1 127.0(4) . .
C8 N3 N2 112.4(4) . .
N6 C22 C23 126.3(5) . .
C20 N4 Gd1 117.3(3) . .
C16 N4 Gd1 122.1(3) . .
C16 N4 C20 118.3(4) . .
O4 C15 C16 110.4(4) . .
C4 C5 C6 118.0(5) . .
C18 C19 C20 119.7(5) . .
O3 C14 C9 121.0(5) . .
O3 C14 C13 120.7(5) . .
C13 C14 C9 118.3(5) . .
N3 C8 C9 126.2(5) . .
C26 C27 C28 120.9(6) . .
C3 C4 C5 119.5(5) . .
O2 C7 C6 115.9(4) . .
O2 C7 N2 125.9(5) . .
N2 C7 C6 118.1(5) . .
C24 C23 C28 120.3(5) . .
C24 C23 C22 116.5(5) . .
C28 C23 C22 123.2(5) . .
C18 C17 C16 119.7(5) . .
C4 C3 C2 119.1(5) . .
N4 C16 C15 116.4(5) . .
N4 C16 C17 122.0(5) . .
C17 C16 C15 121.6(5) . .
N1 C2 C3 122.0(5) . .
N1 C2 C1 117.1(5) . .
C3 C2 C1 120.9(5) . .
C10 C11 C12 119.1(5) . .
C17 C18 C19 118.1(5) . .
O1 C1 C2 110.2(4) . .

loop_
_geom_bond_atom_site_label_1
_geom_bond_atom_site_label_2
_geom_bond_distance
_geom_bond_site_symmetry_2
Gd1 Gd2 3.8873(4) 2_656
Gd1 O4 2.499(4) .
Gd1 O7 2.320(3) .
Gd1 O3 2.334(4) .
Gd1 O5 2.394(3) .
Gd1 O8 2.303(3) .
Gd1 O2 2.379(3) .
Gd1 N3 2.590(4) .
Gd1 N4 2.603(4) .
Gd2 O7 2.303(3) 2_656
Gd2 O6 2.329(3) .
Gd2 O1 2.468(4) 2_656
Gd2 O5 2.398(3) .
Gd2 O8 2.322(3) .
Gd2 O2 2.407(3) 2_656
Gd2 N6 2.592(4) .
Gd2 N1 2.621(4) 2_656
O4 C15 1.421(7) .
O7 C29 1.422(7) .
O3 C14 1.325(6) .
O6 C28 1.326(6) .
O1 C1 1.420(6) .
O5 C21 1.299(6) .
O8 C30 1.416(7) .
O9 C31 1.436(8) .
O2 C7 1.303(6) .
C24 C25 1.405(9) .
C24 C23 1.408(8) .
N6 N5 1.413(6) .
N6 C22 1.295(7) .
C6 N1 1.341(7) .
C6 C5 1.392(7) .
C6 C7 1.488(7) .
O10 C32 1.343(10) .
N2 N3 1.409(6) .
N2 C7 1.304(7) .
N5 C21 1.303(6) .
C9 C10 1.403(7) .
C9 C14 1.420(8) .
C9 C8 1.450(7) .
C25 C26 1.384(10) .
C21 C20 1.483(7) .
C28 C27 1.414(8) .
C28 C23 1.423(8) .
N1 C2 1.335(7) .
C20 N4 1.348(6) .
C20 C19 1.382(7) .
C10 C11 1.378(8) .
C12 C13 1.388(8) .
C12 C11 1.380(9) .
C13 C14 1.396(8) .
C26 C27 1.395(9) .
N3 C8 1.287(7) .
C22 C23 1.434(8) .
N4 C16 1.337(6) .
C15 C16 1.501(7) .
C5 C4 1.390(8) .
C19 C18 1.380(8) .
C4 C3 1.378(8) .
C17 C16 1.387(8) .
C17 C18 1.377(8) .
C3 C2 1.385(8) .
C2 C1 1.488(8) .

loop_
_geom_torsion_atom_site_label_1
_geom_torsion_atom_site_label_2
_geom_torsion_atom_site_label_3
_geom_torsion_atom_site_label_4
_geom_torsion
_geom_torsion_site_symmetry_1
_geom_torsion_site_symmetry_4
Gd1 O4 C15 C16 0.9(7) . .
Gd1 O3 C14 C9 51.6(7) . .
Gd1 O3 C14 C13 -128.7(5) . .
Gd1 O5 C21 N5 156.1(4) . .
Gd1 O5 C21 C20 -19.5(6) . .
Gd1 O2 C7 C6 178.8(3) . .
Gd1 O2 C7 N2 1.5(7) . .
Gd1 N3 C8 C9 -13.5(8) . .
Gd1 N4 C16 C15 -19.3(6) . .
Gd1 N4 C16 C17 161.0(4) . .
Gd2 O6 C28 C27 131.3(5) . .
Gd2 O6 C28 C23 -51.4(7) . .
Gd2 O1 C1 C2 -7.0(7) 2_656 .
Gd2 O5 C21 N5 -1.8(7) . .
Gd2 O5 C21 C20 -177.4(3) . .
Gd2 O2 C7 C6 18.7(6) 2_656 .
Gd2 O2 C7 N2 -158.6(4) 2_656 .
Gd2 N6 N5 C21 1.3(5) . .
Gd2 N6 C22 C23 14.6(8) . .
Gd2 N1 C2 C3 -164.5(4) 2_656 .
Gd2 N1 C2 C1 15.8(6) 2_656 .
O4 C15 C16 N4 11.7(7) . .
O4 C15 C16 C17 -168.6(5) . .
O6 C28 C27 C26 176.4(5) . .
O6 C28 C23 C24 -174.8(5) . .
O6 C28 C23 C22 5.2(8) . .
O5 C21 C20 N4 3.3(7) . .
O5 C21 C20 C19 -179.7(5) . .
C24 C25 C26 C27 0.7(10) . .
N6 N5 C21 O5 0.2(7) . .
N6 N5 C21 C20 175.8(4) . .
N6 C22 C23 C24 -169.9(6) . .
N6 C22 C23 C28 10.0(9) . .
C6 N1 C2 C3 -0.8(8) . .
C6 N1 C2 C1 179.5(5) . .
C6 C5 C4 C3 -1.2(8) . .
N2 N3 C8 C9 -178.8(5) . .
N5 N6 C22 C23 179.2(5) . .
N5 C21 C20 N4 -172.7(5) . .
N5 C21 C20 C19 4.4(8) . .
C9 C10 C11 C12 -0.9(9) . .
C25 C24 C23 C28 -2.6(9) . .
C25 C24 C23 C22 177.4(6) . .
C25 C26 C27 C28 -0.6(10) . .
C21 C20 N4 Gd1 11.8(6) . .
C21 C20 N4 C16 175.0(4) . .
C21 C20 C19 C18 -173.9(5) . .
N1 C6 C5 C4 -2.1(8) . .
N1 C6 C7 O2 -2.4(6) . .
N1 C6 C7 N2 175.1(5) . .
N1 C2 C1 O1 -6.2(7) . .
C20 N4 C16 C15 178.3(5) . .
C20 N4 C16 C17 -1.4(8) . .
C20 C19 C18 C17 -0.3(9) . .
C10 C9 C14 O3 176.8(5) . .
C10 C9 C14 C13 -2.9(8) . .
C10 C9 C8 N3 167.4(5) . .
C12 C13 C14 O3 -179.6(5) . .
C12 C13 C14 C9 0.1(8) . .
C13 C12 C11 C10 -2.0(9) . .
N3 N2 C7 O2 0.0(7) . .
N3 N2 C7 C6 -177.3(4) . .
C22 N6 N5 C21 -164.6(5) . .
N4 C20 C19 C18 3.0(9) . .
C5 C6 N1 Gd2 167.4(4) . 2_656
C5 C6 N1 C2 3.1(7) . .
C5 C6 C7 O2 178.0(5) . .
C5 C6 C7 N2 -4.5(8) . .
C5 C4 C3 C2 3.4(9) . .
C19 C20 N4 Gd1 -165.3(4) . .
C19 C20 N4 C16 -2.1(8) . .
C14 C9 C10 C11 3.4(8) . .
C14 C9 C8 N3 -12.0(9) . .
C8 C9 C10 C11 -176.0(5) . .
C8 C9 C14 O3 -3.9(8) . .
C8 C9 C14 C13 176.4(5) . .
C27 C28 C23 C24 2.6(8) . .
C27 C28 C23 C22 -177.4(5) . .
C4 C3 C2 N1 -2.4(8) . .
C4 C3 C2 C1 177.2(5) . .
C7 C6 N1 Gd2 -12.2(5) . 2_656
C7 C6 N1 C2 -176.4(4) . .
C7 C6 C5 C4 177.5(5) . .
C7 N2 N3 Gd1 -1.3(5) . .
C7 N2 N3 C8 165.3(5) . .
C23 C24 C25 C26 0.9(10) . .
C23 C28 C27 C26 -1.0(9) . .
C3 C2 C1 O1 174.1(5) . .
C16 C17 C18 C19 -3.1(9) . .
C11 C12 C13 C14 2.4(9) . .
C18 C17 C16 N4 4.0(9) . .
C18 C17 C16 C15 -175.6(6) . .
